data_7055744
loop_
_publ_author_name
'Darabi, Farivash'
'Hadadzadeh, Hassan'
'Simpson, Jim'
'Shahpiri, Azar'

_publ_section_title
;
 A water-soluble Pd(ii) complex with a terpyridine ligand: experimental
 and molecular modeling studies of the interaction with DNA and BSA; and
 in vitro cytotoxicity investigations against five human cancer cell lines
;
_journal_issue 11
_journal_name_full 'New J. Chem.'
_journal_page_first 9081
_journal_paper_doi 10.1039/C6NJ01880G
_journal_volume 40
_journal_year 2016
_chemical_formula_moiety 'C21 H15 Cl N3 O Pd, Cl, H2 O, 0.8O'
_chemical_formula_sum 'C21 H17 Cl2 N3 O2.8 Pd'
_chemical_formula_weight 533.48
_chemical_name_systematic
;
(4'-(4-Hydroxyphenyl)-2,2':6',2''-terpyridine-\k^3^N)chloridopalladium(II)
;
_space_group_crystal_system tetragonal
_space_group_IT_number 85
_space_group_name_Hall '-P 4a'
_space_group_name_H-M_alt 'P 4/n'
_symmetry_space_group_name_Hall '-P 4a'
_symmetry_space_group_name_H-M 'P 4/n :2'
_atom_sites_solution_hydrogens mixed
_audit_creation_method SHELXL-2014/7
_audit_update_record
;
2016-05-10 deposited with the CCDC.
2016-08-23 downloaded from the CCDC.
;
_cell_angle_alpha 90
_cell_angle_beta 90
_cell_angle_gamma 90
_cell_formula_units_Z 8
_cell_length_a 29.3162(6)
_cell_length_b 29.3162(6)
_cell_length_c 5.0991(2)
_cell_measurement_reflns_used 8614
_cell_measurement_temperature 100(2)
_cell_measurement_theta_max 75.9910
_cell_measurement_theta_min 4.3190
_cell_volume 4382.4(2)
_computing_cell_refinement 'CrysAlisPro, Agilent (2013)'
_computing_data_collection 'CrysAlisPro, Agilent (2013)'
_computing_data_reduction 'CrysAlisPro, Agilent (2013)'
_computing_molecular_graphics 'Mercury (Macrae et al., 2008)'
_computing_publication_material
;
SHELXL-2014 (Sheldrick, 2008), enCIFer (Allen <i>et al.</i>, 2004), 
PLATON (Spek, 2009),  PublCIF (Westrip 2010), WINGX (Farrugia 1997)
;
_computing_structure_refinement
;
SHELXL-2014/7 (Sheldrick, 2015b) & TITAN (Hunter & Simpson, 1999)
;
_computing_structure_solution 'SHELXT (Sheldrick, 2015a)'
_diffrn_ambient_temperature 100(2)
_diffrn_detector_area_resol_mean 5.1725
_diffrn_measured_fraction_theta_full 0.999
_diffrn_measured_fraction_theta_max 0.989
_diffrn_measurement_device_type 'SuperNova, Dual, Cu at zero, Atlas'
_diffrn_measurement_method '\w scans'
_diffrn_radiation_source 'SuperNova (Cu) X-ray Source'
_diffrn_radiation_type CuK\a
_diffrn_radiation_wavelength 1.54184
_diffrn_reflns_av_R_equivalents 0.0595
_diffrn_reflns_av_unetI/netI 0.0380
_diffrn_reflns_Laue_measured_fraction_full 0.999
_diffrn_reflns_Laue_measured_fraction_max 0.989
_diffrn_reflns_limit_h_max 35
_diffrn_reflns_limit_h_min -36
_diffrn_reflns_limit_k_max 25
_diffrn_reflns_limit_k_min -36
_diffrn_reflns_limit_l_max 6
_diffrn_reflns_limit_l_min -5
_diffrn_reflns_number 17060
_diffrn_reflns_point_group_measured_fraction_full 0.999
_diffrn_reflns_point_group_measured_fraction_max 0.989
_diffrn_reflns_theta_full 67.684
_diffrn_reflns_theta_max 76.306
_diffrn_reflns_theta_min 4.266
_diffrn_standards_number 0
_exptl_absorpt_coefficient_mu 9.301
_exptl_absorpt_correction_T_max 1.00000
_exptl_absorpt_correction_T_min 0.26710
_exptl_absorpt_correction_type multi-scan
_exptl_absorpt_process_details 'CrysAlisPro, Agilent (2013)'
_exptl_crystal_colour orange
_exptl_crystal_density_diffrn 1.617
_exptl_crystal_density_method 'not measured'
_exptl_crystal_description needle
_exptl_crystal_F_000 2131.2
_exptl_crystal_size_max 0.420
_exptl_crystal_size_mid 0.100
_exptl_crystal_size_min 0.100
_refine_diff_density_max 2.714
_refine_diff_density_min -1.387
_refine_diff_density_rms 0.267
_refine_ls_extinction_method none
_refine_ls_goodness_of_fit_ref 1.188
_refine_ls_hydrogen_treatment mixed
_refine_ls_matrix_type full
_refine_ls_number_parameters 288
_refine_ls_number_reflns 4561
_refine_ls_number_restraints 2
_refine_ls_restrained_S_all 1.188
_refine_ls_R_factor_all 0.1118
_refine_ls_R_factor_gt 0.1059
_refine_ls_shift/su_max 0.000
_refine_ls_shift/su_mean 0.000
_refine_ls_structure_factor_coef Fsqd
_refine_ls_weighting_details 'w=1/[\s^2^(Fo^2^)+(0.1114P)^2^+123.5093P] where P=(Fo^2^+2Fc^2^)/3'
_refine_ls_weighting_scheme calc
_refine_ls_wR_factor_gt 0.2899
_refine_ls_wR_factor_ref 0.2936
_reflns_Friedel_coverage 0.000
_reflns_number_gt 4095
_reflns_number_total 4561
_reflns_threshold_expression 'I > 2\s(I)'
_cod_data_source_file c6nj01880g2.cif
_cod_data_source_block fa14_9cu
_cod_depositor_comments 'Adding full bibliography for 7055743--7055744.cif.'
_cod_original_formula_sum 'C21 H17 Cl2 N3 O2.80 Pd'
_cod_database_code 7055744
_shelx_shelxl_version_number 2014/7
_shelx_space_group_comment
;
The symmetry employed for this shelxl refinement is uniquely defined
by the following loop, which should always be used as a source of
symmetry information in preference to the above space-group names.
They are only intended as comments.
;
_shelx_estimated_absorpt_t_min 0.112
_shelx_estimated_absorpt_t_max 0.456

loop_
_space_group_symop_operation_xyz
'x, y, z'
'-x+1/2, -y+1/2, z'
'-y+1/2, x, z'
'y, -x+1/2, z'
'-x, -y, -z'
'x-1/2, y-1/2, -z'
'y-1/2, -x, -z'
'-y, x-1/2, -z'

loop_
_atom_site_label
_atom_site_type_symbol
_atom_site_fract_x
_atom_site_fract_y
_atom_site_fract_z
_atom_site_U_iso_or_equiv
_atom_site_adp_type
_atom_site_occupancy
_atom_site_site_symmetry_order
_atom_site_calc_flag
_atom_site_refinement_flags_posn
_atom_site_refinement_flags_adp
_atom_site_refinement_flags_occupancy
Pd1 Pd 0.57555(3) 0.46076(3) 1.45440(16) 0.0242(3) Uani 1 1 d . . .
Cl1 Cl 0.52556(9) 0.43586(9) 1.7684(5) 0.0294(6) Uani 1 1 d . . .
N1 N 0.5744(3) 0.5283(3) 1.5338(18) 0.0229(18) Uani 1 1 d . . .
C2 C 0.5501(4) 0.5498(4) 1.720(2) 0.028(2) Uani 1 1 d . . .
H2 H 0.5309 0.5324 1.8310 0.034 Uiso 1 1 calc R U .
C3 C 0.5523(4) 0.5963(4) 1.754(2) 0.027(2) Uani 1 1 d . . .
H3 H 0.5351 0.6105 1.8894 0.033 Uiso 1 1 calc R U .
C4 C 0.5797(4) 0.6223(4) 1.593(2) 0.027(2) Uani 1 1 d . . .
H4 H 0.5810 0.6545 1.6123 0.033 Uiso 1 1 calc R U .
C5 C 0.6052(4) 0.6003(4) 1.400(2) 0.025(2) Uani 1 1 d . . .
H5 H 0.6244 0.6174 1.2862 0.030 Uiso 1 1 calc R U .
C6 C 0.6025(3) 0.5536(3) 1.3760(19) 0.0203(19) Uani 1 1 d . . .
N2 N 0.6188(3) 0.4814(3) 1.1902(17) 0.0224(18) Uani 1 1 d . . .
C7 C 0.6276(3) 0.5266(3) 1.177(2) 0.021(2) Uani 1 1 d . . .
C8 C 0.6586(4) 0.5423(4) 0.995(2) 0.023(2) Uani 1 1 d . . .
H8 H 0.6657 0.5739 0.9859 0.027 Uiso 1 1 calc R U .
C9 C 0.6797(3) 0.5112(4) 0.824(2) 0.023(2) Uani 1 1 d . . .
C10 C 0.6687(3) 0.4648(4) 0.845(2) 0.027(2) Uani 1 1 d . . .
H10 H 0.6824 0.4432 0.7311 0.032 Uiso 1 1 calc R U .
C11 C 0.6377(3) 0.4507(4) 1.032(2) 0.026(2) Uani 1 1 d . . .
C12 C 0.6202(4) 0.4043(4) 1.083(2) 0.026(2) Uani 1 1 d . . .
C13 C 0.6319(4) 0.3668(4) 0.926(2) 0.032(2) Uani 1 1 d . . .
H13 H 0.6525 0.3700 0.7832 0.039 Uiso 1 1 calc R U .
C14 C 0.6122(5) 0.3247(4) 0.986(3) 0.041(3) Uani 1 1 d . . .
H14 H 0.6192 0.2986 0.8821 0.049 Uiso 1 1 calc R U .
C15 C 0.5827(5) 0.3209(4) 1.194(3) 0.040(3) Uani 1 1 d . . .
H15 H 0.5700 0.2922 1.2396 0.048 Uiso 1 1 calc R U .
C16 C 0.5721(4) 0.3591(4) 1.334(3) 0.035(3) Uani 1 1 d . . .
H16 H 0.5508 0.3566 1.4737 0.042 Uiso 1 1 calc R U .
N3 N 0.5903(3) 0.4001(3) 1.2818(17) 0.0252(18) Uani 1 1 d . . .
C17 C 0.7125(3) 0.5272(4) 0.621(2) 0.023(2) Uani 1 1 d . . .
C18 C 0.7204(4) 0.5736(4) 0.580(2) 0.028(2) Uani 1 1 d . . .
H18 H 0.7049 0.5954 0.6846 0.033 Uiso 1 1 calc R U .
C19 C 0.7508(4) 0.5885(4) 0.388(2) 0.031(2) Uani 1 1 d . . .
H19 H 0.7553 0.6203 0.3597 0.037 Uiso 1 1 calc R U .
C20 C 0.7747(3) 0.5570(4) 0.238(2) 0.028(2) Uani 1 1 d . . .
O20 O 0.8048(3) 0.5692(3) 0.0499(17) 0.0355(19) Uani 1 1 d . . .
H20 H 0.8041 0.5977 0.0300 0.053 Uiso 1 1 calc R U .
C21 C 0.7680(4) 0.5108(4) 0.280(2) 0.029(2) Uani 1 1 d . . .
H21 H 0.7845 0.4891 0.1793 0.035 Uiso 1 1 calc R U .
C22 C 0.7372(4) 0.4961(4) 0.470(2) 0.026(2) Uani 1 1 d . . .
H22 H 0.7329 0.4643 0.4971 0.031 Uiso 1 1 calc R U .
Cl3 Cl 0.72022(14) 0.37423(16) 1.4375(11) 0.0255(11) Uani 0.5 1 d . . P
Cl2 Cl 0.82773(16) 0.66633(17) -0.0115(9) 0.0236(9) Uani 0.5 1 d . . P
O1W O 0.7977(4) 0.7033(3) -0.502(2) 0.050(3) Uani 1 1 d D . .
H11W H 0.813(6) 0.682(5) -0.56(4) 0.075 Uiso 1 1 d D U .
H12W H 0.799(7) 0.729(3) -0.56(4) 0.075 Uiso 1 1 d D U .
O2W O 0.7338(7) 0.3157(7) 0.956(6) 0.109(8) Uani 0.8 1 d . . P

loop_
_atom_site_aniso_label
_atom_site_aniso_U_11
_atom_site_aniso_U_22
_atom_site_aniso_U_33
_atom_site_aniso_U_23
_atom_site_aniso_U_13
_atom_site_aniso_U_12
Pd1 0.0240(4) 0.0286(4) 0.0200(5) 0.0008(3) 0.0011(3) -0.0009(3)
Cl1 0.0284(12) 0.0387(14) 0.0210(12) 0.0038(10) 0.0031(10) -0.0010(10)
N1 0.024(4) 0.026(4) 0.019(4) 0.002(3) 0.000(3) -0.005(3)
C2 0.024(5) 0.041(6) 0.019(5) 0.005(5) 0.006(4) 0.003(4)
C3 0.030(5) 0.043(6) 0.009(5) -0.001(4) 0.005(4) 0.005(4)
C4 0.039(6) 0.029(5) 0.014(5) -0.001(4) 0.002(4) 0.003(4)
C5 0.026(5) 0.039(6) 0.011(5) -0.001(4) 0.003(4) 0.003(4)
C6 0.020(4) 0.031(5) 0.010(4) 0.005(4) 0.000(4) 0.000(4)
N2 0.019(4) 0.031(4) 0.017(4) -0.003(3) -0.001(3) 0.000(3)
C7 0.020(5) 0.030(5) 0.013(5) 0.001(4) -0.002(4) 0.003(4)
C8 0.028(5) 0.030(5) 0.011(5) 0.000(4) -0.003(4) 0.001(4)
C9 0.021(5) 0.033(5) 0.016(5) -0.004(4) -0.001(4) 0.002(4)
C10 0.020(5) 0.039(6) 0.022(5) -0.002(5) 0.000(4) 0.006(4)
C11 0.022(5) 0.032(5) 0.023(5) -0.004(4) -0.010(4) 0.005(4)
C12 0.028(5) 0.031(5) 0.018(5) 0.003(4) -0.002(4) -0.001(4)
C13 0.039(6) 0.037(6) 0.020(6) 0.001(5) -0.002(5) 0.003(5)
C14 0.054(8) 0.031(6) 0.038(7) -0.014(5) -0.005(6) 0.000(5)
C15 0.048(7) 0.031(6) 0.040(8) 0.003(5) 0.005(6) -0.005(5)
C16 0.041(6) 0.034(6) 0.029(6) 0.010(5) -0.004(5) -0.007(5)
N3 0.033(5) 0.029(4) 0.013(4) 0.000(3) 0.000(3) 0.000(3)
C17 0.024(5) 0.035(6) 0.010(4) -0.003(4) 0.002(4) -0.001(4)
C18 0.034(6) 0.032(6) 0.017(5) -0.008(4) -0.001(4) 0.001(4)
C19 0.026(5) 0.034(6) 0.033(6) 0.003(5) 0.002(5) -0.006(4)
C20 0.020(5) 0.043(6) 0.022(5) -0.003(5) -0.001(4) 0.000(4)
O20 0.033(4) 0.048(5) 0.026(4) 0.002(4) 0.007(3) -0.003(4)
C21 0.026(5) 0.046(6) 0.016(5) -0.002(5) -0.001(4) 0.004(4)
C22 0.033(6) 0.029(5) 0.017(5) 0.002(4) 0.008(4) 0.001(4)
Cl3 0.0127(19) 0.025(2) 0.039(3) -0.014(2) 0.0122(18) -0.0040(16)
Cl2 0.023(2) 0.035(2) 0.013(2) 0.0029(18) 0.0004(17) 0.0032(18)
O1W 0.049(6) 0.040(5) 0.060(7) -0.008(5) 0.015(5) -0.003(5)
O2W 0.077(12) 0.078(12) 0.17(2) -0.016(14) -0.001(14) -0.002(10)

loop_
_atom_type_symbol
_atom_type_description
_atom_type_scat_dispersion_real
_atom_type_scat_dispersion_imag
_atom_type_scat_source
C C 0.0181 0.0091 'International Tables Vol C Tables 4.2.6.8 and 6.1.1.4'
H H 0.0000 0.0000 'International Tables Vol C Tables 4.2.6.8 and 6.1.1.4'
N N 0.0311 0.0180 'International Tables Vol C Tables 4.2.6.8 and 6.1.1.4'
O O 0.0492 0.0322 'International Tables Vol C Tables 4.2.6.8 and 6.1.1.4'
Pd Pd 0.1215 3.9337 'International Tables Vol C Tables 4.2.6.8 and 6.1.1.4'
Cl Cl 0.3639 0.7018 'International Tables Vol C Tables 4.2.6.8 and 6.1.1.4'

loop_
_geom_angle_atom_site_label_1
_geom_angle_atom_site_label_2
_geom_angle_atom_site_label_3
_geom_angle
_geom_angle_publ_flag
N2 Pd1 N1 81.1(4) y
N2 Pd1 N3 80.4(4) y
N1 Pd1 N3 161.5(4) y
N2 Pd1 Cl1 179.1(3) y
N1 Pd1 Cl1 99.3(3) y
N3 Pd1 Cl1 99.2(3) y
C2 N1 C6 118.5(9) ?
C2 N1 Pd1 127.7(7) ?
C6 N1 Pd1 113.8(7) ?
N1 C2 C3 122.2(10) ?
N1 C2 H2 118.9 ?
C3 C2 H2 118.9 ?
C2 C3 C4 119.8(10) ?
C2 C3 H3 120.1 ?
C4 C3 H3 120.1 ?
C3 C4 C5 118.5(10) ?
C3 C4 H4 120.7 ?
C5 C4 H4 120.7 ?
C6 C5 C4 119.4(10) ?
C6 C5 H5 120.3 ?
C4 C5 H5 120.3 ?
N1 C6 C5 121.5(9) ?
N1 C6 C7 114.3(9) ?
C5 C6 C7 124.2(9) ?
C11 N2 C7 123.6(9) ?
C11 N2 Pd1 118.8(8) ?
C7 N2 Pd1 117.6(7) ?
N2 C7 C8 119.1(9) ?
N2 C7 C6 113.2(9) ?
C8 C7 C6 127.7(10) ?
C7 C8 C9 119.5(10) ?
C7 C8 H8 120.2 ?
C9 C8 H8 120.2 ?
C10 C9 C8 118.6(10) ?
C10 C9 C17 120.7(9) ?
C8 C9 C17 120.7(10) ?
C11 C10 C9 119.7(10) ?
C11 C10 H10 120.2 ?
C9 C10 H10 120.2 ?
N2 C11 C10 119.4(10) ?
N2 C11 C12 111.8(10) ?
C10 C11 C12 128.7(10) ?
N3 C12 C13 121.2(10) ?
N3 C12 C11 116.3(10) ?
C13 C12 C11 122.4(10) ?
C14 C13 C12 117.8(11) ?
C14 C13 H13 121.1 ?
C12 C13 H13 121.1 ?
C15 C14 C13 120.0(12) ?
C15 C14 H14 120.0 ?
C13 C14 H14 120.0 ?
C16 C15 C14 118.8(12) ?
C16 C15 H15 120.6 ?
C14 C15 H15 120.6 ?
N3 C16 C15 122.7(12) ?
N3 C16 H16 118.6 ?
C15 C16 H16 118.6 ?
C16 N3 C12 119.4(10) ?
C16 N3 Pd1 127.8(8) ?
C12 N3 Pd1 112.6(7) ?
C18 C17 C22 117.9(10) ?
C18 C17 C9 121.4(9) ?
C22 C17 C9 120.7(10) ?
C19 C18 C17 121.2(10) ?
C19 C18 H18 119.4 ?
C17 C18 H18 119.4 ?
C20 C19 C18 120.0(11) ?
C20 C19 H19 120.0 ?
C18 C19 H19 120.0 ?
O20 C20 C21 117.5(10) ?
O20 C20 C19 122.9(11) ?
C21 C20 C19 119.6(10) ?
C20 O20 H20 109.5 ?
C20 C21 C22 120.2(11) ?
C20 C21 H21 119.9 ?
C22 C21 H21 119.9 ?
C21 C22 C17 121.1(10) ?
C21 C22 H22 119.4 ?
C17 C22 H22 119.4 ?
H11W O1W H12W 125(10) ?

loop_
_geom_bond_atom_site_label_1
_geom_bond_atom_site_label_2
_geom_bond_distance
_geom_bond_publ_flag
Pd1 Cl1 2.290(3) y
Pd1 N1 2.020(9) y
Pd1 N2 1.946(9) y
Pd1 N3 2.032(9) y
N1 C2 1.343(14) ?
N1 C6 1.370(13) ?
C2 C3 1.375(16) ?
C2 H2 0.9500 ?
C3 C4 1.380(15) ?
C3 H3 0.9500 ?
C4 C5 1.394(15) ?
C4 H4 0.9500 ?
C5 C6 1.377(15) ?
C5 H5 0.9500 ?
C6 C7 1.482(14) ?
N2 C11 1.328(14) ?
N2 C7 1.353(14) ?
C7 C8 1.377(15) ?
C8 C9 1.408(14) ?
C8 H8 0.9500 ?
C9 C10 1.401(16) ?
C9 C17 1.488(14) ?
C10 C11 1.381(16) ?
C10 H10 0.9500 ?
C11 C12 1.479(16) ?
C12 N3 1.344(14) ?
C12 C13 1.403(16) ?
C13 C14 1.396(18) ?
C13 H13 0.9500 ?
C14 C15 1.37(2) ?
C14 H14 0.9500 ?
C15 C16 1.365(18) ?
C15 H15 0.9500 ?
C16 N3 1.340(15) ?
C16 H16 0.9500 ?
C17 C18 1.396(16) ?
C17 C22 1.397(15) ?
C18 C19 1.394(16) ?
C18 H18 0.9500 ?
C19 C20 1.389(16) ?
C19 H19 0.9500 ?
C20 O20 1.352(14) ?
C20 C21 1.385(17) ?
O20 H20 0.8400 ?
C21 C22 1.392(15) ?
C21 H21 0.9500 ?
C22 H22 0.9500 ?
O1W H11W 0.80(2) ?
O1W H12W 0.80(2) ?

loop_
_geom_hbond_atom_site_label_D
_geom_hbond_atom_site_label_H
_geom_hbond_atom_site_label_A
_geom_hbond_distance_DH
_geom_hbond_distance_HA
_geom_hbond_distance_DA
_geom_hbond_angle_DHA
_geom_hbond_site_symmetry_A
O20 H20 Cl2 0.83(17) 2.14(17) 2.942(10) 160(17) 1_555
O1W H11W Cl2 0.82(16) 2.4(2) 2.950(11) 126(17) 1_554
O1W H12W O1W 0.80(2) 2.04(10) 2.769(15) 151(20) 3_655
C2 H2 Cl1 0.95 2.79 3.452(11) 128 5_669
C3 H3 Cl1 0.95 2.84 3.468(11) 125 5_669
C4 H4 O20 0.95 2.55 3.177(13) 123 4_567
C5 H5 Cl2 0.95 2.53 3.474(12) 171 4_566
C10 H10 Cl3 0.95 2.75 3.694(12) 174 1_554
C13 H13 Cl3 0.95 2.66 3.599(13) 171 1_554
C14 H14 Cl3 0.95 2.82 3.769(14) 171 8_657
C22 H22 Cl3 0.95 2.68 3.611(12) 165 1_554

loop_
_geom_torsion_atom_site_label_1
_geom_torsion_atom_site_label_2
_geom_torsion_atom_site_label_3
_geom_torsion_atom_site_label_4
_geom_torsion
C6 N1 C2 C3 0.7(16)
Pd1 N1 C2 C3 180.0(8)
N1 C2 C3 C4 0.9(17)
C2 C3 C4 C5 -1.2(17)
C3 C4 C5 C6 0.1(16)
C2 N1 C6 C5 -1.8(15)
Pd1 N1 C6 C5 178.8(8)
C2 N1 C6 C7 -179.9(9)
Pd1 N1 C6 C7 0.6(11)
C4 C5 C6 N1 1.4(15)
C4 C5 C6 C7 179.4(10)
C11 N2 C7 C8 -1.5(15)
Pd1 N2 C7 C8 179.0(7)
C11 N2 C7 C6 -179.7(9)
Pd1 N2 C7 C6 0.8(11)
N1 C6 C7 N2 -1.0(12)
C5 C6 C7 N2 -179.0(9)
N1 C6 C7 C8 -178.9(10)
C5 C6 C7 C8 3.0(16)
N2 C7 C8 C9 1.3(15)
C6 C7 C8 C9 179.1(9)
C7 C8 C9 C10 -0.6(15)
C7 C8 C9 C17 178.6(9)
C8 C9 C10 C11 0.0(15)
C17 C9 C10 C11 -179.2(10)
C7 N2 C11 C10 1.0(15)
Pd1 N2 C11 C10 -179.6(7)
C7 N2 C11 C12 -177.5(9)
Pd1 N2 C11 C12 2.0(11)
C9 C10 C11 N2 -0.2(15)
C9 C10 C11 C12 178.0(10)
N2 C11 C12 N3 -2.5(13)
C10 C11 C12 N3 179.3(10)
N2 C11 C12 C13 174.1(10)
C10 C11 C12 C13 -4.2(17)
N3 C12 C13 C14 -1.4(17)
C11 C12 C13 C14 -177.8(11)
C12 C13 C14 C15 -0.5(19)
C13 C14 C15 C16 2(2)
C14 C15 C16 N3 -2(2)
C15 C16 N3 C12 0.4(18)
C15 C16 N3 Pd1 176.0(10)
C13 C12 N3 C16 1.4(16)
C11 C12 N3 C16 178.0(10)
C13 C12 N3 Pd1 -174.8(8)
C11 C12 N3 Pd1 1.8(12)
C10 C9 C17 C18 173.6(10)
C8 C9 C17 C18 -5.5(15)
C10 C9 C17 C22 -8.0(15)
C8 C9 C17 C22 172.9(10)
C22 C17 C18 C19 2.2(16)
C9 C17 C18 C19 -179.3(10)
C17 C18 C19 C20 -1.6(17)
C18 C19 C20 O20 -179.6(10)
C18 C19 C20 C21 0.1(17)
O20 C20 C21 C22 -179.6(10)
C19 C20 C21 C22 0.7(17)
C20 C21 C22 C17 0.0(17)
C18 C17 C22 C21 -1.4(16)
C9 C17 C22 C21 -179.9(10)
